data_7122553
loop_
_publ_author_name
'Lin, Qi'
'Gao, Lei'
'Kauffmann, Brice'
'Zhang, Jiajia'
'Ma, Chunmiao'
'Luo, Dan'
'Gan, Quan'

_publ_section_title
;
 Helicity adaptation within a quadruply stranded helicate by
 encapsulation.
;
_journal_issue 95
_journal_name_full 'Chemical communications (Cambridge, England)'
_journal_page_first 13447
_journal_page_last 13450
_journal_paper_doi 10.1039/c8cc07932c
_journal_volume 54
_journal_year 2018
_chemical_formula_moiety 'C128 H124 F4 N24 O16 Pd2'
_chemical_formula_sum 'C128 H124 F4 N24 O16 Pd2'
_chemical_formula_weight 2543.30
_space_group_crystal_system tetragonal
_space_group_IT_number 87
_space_group_name_Hall '-I 4'
_space_group_name_H-M_alt 'I 4/m'
_symmetry_space_group_name_Hall '-I 4'
_symmetry_space_group_name_H-M 'I 4/m'
_atom_sites_solution_hydrogens geom
_atom_sites_solution_primary dual
_audit_creation_date 2018-07-24
_audit_creation_method
;
Olex2 1.2
(compiled 2017.08.10 svn.r3458 for OlexSys, GUI svn.r5381)
;
_audit_update_record
;
2018-07-25 deposited with the CCDC.
2018-11-06 downloaded from the CCDC.
;
_cell_angle_alpha 90
_cell_angle_beta 90
_cell_angle_gamma 90
_cell_formula_units_Z 2
_cell_length_a 18.9268(6)
_cell_length_b 18.9268(6)
_cell_length_c 24.7717(9)
_cell_measurement_reflns_used 4581
_cell_measurement_temperature 100.01(13)
_cell_measurement_theta_max 71.3930
_cell_measurement_theta_min 5.5070
_cell_volume 8873.8(5)
_computing_cell_refinement 'CrysAlisPro 1.171.39.28b (Rigaku OD, 2015)'
_computing_data_collection 'CrysAlisPro 1.171.39.28b (Rigaku OD, 2015)'
_computing_data_reduction 'CrysAlisPro 1.171.39.28b (Rigaku OD, 2015)'
_computing_molecular_graphics 'Olex2 (Dolomanov et al., 2009)'
_computing_publication_material 'Olex2 (Dolomanov et al., 2009)'
_computing_structure_refinement 'ShelXL (Sheldrick, 2015)'
_computing_structure_solution 'ShelXT (Sheldrick, 2015)'
_diffrn_ambient_environment N~2~
_diffrn_ambient_temperature 100.01(13)
_diffrn_detector 'CCD plate'
_diffrn_measured_fraction_theta_full 0.997
_diffrn_measured_fraction_theta_max 0.968
_diffrn_measurement_details
;
List of Runs (angles in degrees, time in seconds):

  # Type    Start    End  Width  t~exp~   \w     \q     \k     \f   Frames
#--------------------------------------------------------------------------
  1  \w     38.00  63.00   0.50  115.00    --   94.60 -65.00-175.00   50
  2  \w     30.00  62.00   0.50  115.00    --   94.60 -55.00  -1.00   64
  3  \w      2.00  31.00   0.50   25.00    --    0.00 -82.00-180.00   58
  4  \w    -31.00  28.00   0.50   25.00    --    0.00 -82.00 -60.00  118
  5  \w     -5.00  30.00   0.50   25.00    --    0.00 -82.00  60.00   70
  6  \w      6.00  92.00   0.50  115.00    --   94.60 -30.00 150.00  172
  7  \w     82.00 157.00   0.50  115.00    --   94.60  77.00  90.00  150
  8  \w    136.00 175.00   0.50  115.00    --   94.60  82.00  30.00   78
  9  \w     79.00 177.00   0.50  115.00    --   94.60  45.00-180.00  196
;
_diffrn_measurement_device 'four-circle diffractometer'
_diffrn_measurement_device_type 'XtaLAB AFC12 (RINC): Kappa single'
_diffrn_measurement_method '\w scans'
_diffrn_orient_matrix_type 'CrysAlisPro convention (1999,Acta A55,543-557)'
_diffrn_orient_matrix_UB_11 0.0771390000
_diffrn_orient_matrix_UB_12 -0.0181862000
_diffrn_orient_matrix_UB_13 0.0143115000
_diffrn_orient_matrix_UB_21 -0.0261605000
_diffrn_orient_matrix_UB_22 -0.0579819000
_diffrn_orient_matrix_UB_23 0.0389392000
_diffrn_orient_matrix_UB_31 0.0017875000
_diffrn_orient_matrix_UB_32 -0.0541094000
_diffrn_orient_matrix_UB_33 -0.0462823000
_diffrn_radiation_monochromator graphite
_diffrn_radiation_probe x-ray
_diffrn_radiation_type CuK\a
_diffrn_radiation_wavelength 1.54184
_diffrn_reflns_av_R_equivalents 0.0795
_diffrn_reflns_av_unetI/netI 0.0891
_diffrn_reflns_Laue_measured_fraction_full 0.997
_diffrn_reflns_Laue_measured_fraction_max 0.968
_diffrn_reflns_limit_h_max 22
_diffrn_reflns_limit_h_min -23
_diffrn_reflns_limit_k_max 23
_diffrn_reflns_limit_k_min -20
_diffrn_reflns_limit_l_max 19
_diffrn_reflns_limit_l_min -30
_diffrn_reflns_number 15667
_diffrn_reflns_point_group_measured_fraction_full 0.997
_diffrn_reflns_point_group_measured_fraction_max 0.968
_diffrn_reflns_theta_full 67.684
_diffrn_reflns_theta_max 74.113
_diffrn_reflns_theta_min 2.938
_diffrn_source 'fine-focus sealed X-ray tube'
_diffrn_source_type 'Enhance (Cu) X-ray Source'
_exptl_absorpt_coefficient_mu 2.096
_exptl_absorpt_correction_T_max 1.00000
_exptl_absorpt_correction_T_min 0.81656
_exptl_absorpt_correction_type multi-scan
_exptl_absorpt_process_details
;
CrysAlisPro 1.171.39.28b (Rigaku Oxford Diffraction, 2015)
Empirical absorption correction using spherical harmonics,
 implemented in SCALE3 ABSPACK scaling algorithm.
;
_exptl_crystal_density_diffrn 0.952
_exptl_crystal_description block
_exptl_crystal_F_000 2632
_refine_diff_density_max 0.501
_refine_diff_density_min -0.460
_refine_diff_density_rms 0.080
_refine_ls_extinction_method none
_refine_ls_goodness_of_fit_ref 0.937
_refine_ls_hydrogen_treatment constr
_refine_ls_matrix_type full
_refine_ls_number_parameters 204
_refine_ls_number_reflns 4489
_refine_ls_number_restraints 0
_refine_ls_restrained_S_all 0.937
_refine_ls_R_factor_all 0.0960
_refine_ls_R_factor_gt 0.0692
_refine_ls_shift/su_max 0.000
_refine_ls_shift/su_mean 0.000
_refine_ls_structure_factor_coef Fsqd
_refine_ls_weighting_details 'w=1/[\s^2^(Fo^2^)+(0.1130P)^2^] where P=(Fo^2^+2Fc^2^)/3'
_refine_ls_weighting_scheme calc
_refine_ls_wR_factor_gt 0.1820
_refine_ls_wR_factor_ref 0.1954
_reflns_Friedel_coverage 0.000
_reflns_number_gt 2761
_reflns_number_total 4489
_reflns_threshold_expression 'I > 2\s(I)'
_cod_data_source_file c8cc07932c2.cif
_cod_data_source_block 20180605_8
_cod_depositor_comments 'Adding full bibliography for 7122551--7122554.cif.'
_cod_original_cell_volume 8873.8(6)
_cod_database_code 7122553
_shelx_shelxl_version_number 2016/6
_shelx_space_group_comment
;
The symmetry employed for this shelxl refinement is uniquely defined
by the following loop, which should always be used as a source of
symmetry information in preference to the above space-group names.
They are only intended as comments.
;
_reflns_odcompleteness_completeness 99.78
_reflns_odcompleteness_iscentric 1
_reflns_odcompleteness_theta 66.97
_olex2_refinement_description
;
1. Fixed Uiso
 At 1.2 times of:
  All C(H) groups, All C(H,H) groups, All N(H) groups
 At 1.5 times of:
  All C(H,H,H) groups
2.a Ternary CH refined with riding coordinates:
 C00Q(H00Q)
2.b Secondary CH2 refined with riding coordinates:
 C00L(H00A,H00B)
2.c Aromatic/amide H refined with riding coordinates:
 N009(H009), C00F(H00F), C00I(H00I), C00K(H00K), C00M(H00M), C00O(H00O),
 C00P(H00P)
2.d Idealised Me refined as rotating group:
 C00S(H00C,H00D,H00E), C00U(H00G,H00H,H00J)
;
_olex2_submission_special_instructions 'No special instructions were received'
_oxdiff_exptl_absorpt_empirical_details
;
Empirical correction (ABSPACK) includes:
- Absorption correction using spherical harmonics
- Frame scaling
;
_oxdiff_exptl_absorpt_empirical_full_max 1.711
_oxdiff_exptl_absorpt_empirical_full_min 0.485

loop_
_space_group_symop_operation_xyz
'x, y, z'
'-x, -y, z'
'-y, x, z'
'y, -x, z'
'x+1/2, y+1/2, z+1/2'
'-x+1/2, -y+1/2, z+1/2'
'-y+1/2, x+1/2, z+1/2'
'y+1/2, -x+1/2, z+1/2'
'-x, -y, -z'
'x, y, -z'
'y, -x, -z'
'-y, x, -z'
'-x+1/2, -y+1/2, -z+1/2'
'x+1/2, y+1/2, -z+1/2'
'y+1/2, -x+1/2, -z+1/2'
'-y+1/2, x+1/2, -z+1/2'

loop_
_atom_site_label
_atom_site_type_symbol
_atom_site_fract_x
_atom_site_fract_y
_atom_site_fract_z
_atom_site_U_iso_or_equiv
_atom_site_adp_type
_atom_site_occupancy
_atom_site_site_symmetry_order
_atom_site_calc_flag
_atom_site_refinement_flags_posn
_atom_site_refinement_flags_adp
_atom_site_refinement_flags_occupancy
Pd00 Pd 0.500000 0.500000 0.22855(2) 0.0529(2) Uani 1 4 d S T P
O002 O 1.01512(16) 0.38588(16) 0.40282(10) 0.0576(8) Uani 1 1 d . . .
O005 O 0.85926(18) 0.5156(2) 0.26539(10) 0.0744(10) Uani 1 1 d . . .
F006 F 0.7752(3) 0.5438(3) 0.500000 0.1017(16) Uani 1 2 d S T P
N008 N 0.82900(19) 0.5041(2) 0.40410(12) 0.0576(9) Uani 1 1 d . . .
N009 N 0.7572(2) 0.5290(2) 0.31160(13) 0.0644(10) Uani 1 1 d . . .
H009 H 0.738757 0.529868 0.343337 0.077 Uiso 1 1 calc R . .
N00A N 0.60000(19) 0.5385(2) 0.22745(12) 0.0549(8) Uani 1 1 d . . .
C00B C 0.9558(2) 0.4237(2) 0.40043(15) 0.0535(10) Uani 1 1 d . . .
C00C C 0.8627(2) 0.4835(3) 0.45036(14) 0.0582(11) Uani 1 1 d . . .
C00D C 0.9254(2) 0.4428(2) 0.45087(14) 0.0543(10) Uani 1 1 d . . .
C00F C 0.9223(2) 0.4458(2) 0.35362(14) 0.0562(11) Uani 1 1 d . . .
H00F H 0.940586 0.434484 0.319864 0.067 Uiso 1 1 calc R . .
C00G C 0.8329(4) 0.5042(4) 0.500000 0.0662(19) Uani 1 2 d S T P
C00H C 0.8603(3) 0.4853(2) 0.35837(15) 0.0564(11) Uani 1 1 d . . .
C00I C 0.6440(3) 0.5250(3) 0.26816(15) 0.0587(11) Uani 1 1 d . . .
H00I H 0.627227 0.499980 0.297836 0.070 Uiso 1 1 calc R . .
C00J C 0.8258(2) 0.5102(2) 0.30694(15) 0.0553(11) Uani 1 1 d . . .
C00K C 0.9560(4) 0.4223(4) 0.500000 0.0587(16) Uani 1 2 d S T P
H00K H 0.996771 0.394823 0.499999 0.070 Uiso 1 2 calc RS T P
C00L C 1.0425(3) 0.3574(3) 0.35330(16) 0.0630(12) Uani 1 1 d . . .
H00A H 1.053908 0.395611 0.328694 0.076 Uiso 1 1 calc R . .
H00B H 1.007011 0.327816 0.336324 0.076 Uiso 1 1 calc R . .
C00M C 0.6913(3) 0.5999(3) 0.18298(18) 0.0673(13) Uani 1 1 d . . .
H00M H 0.706309 0.626002 0.153287 0.081 Uiso 1 1 calc R . .
C00N C 0.7146(2) 0.5470(2) 0.26783(15) 0.0561(10) Uani 1 1 d . . .
C00O C 0.7369(2) 0.5865(3) 0.22398(15) 0.0580(11) Uani 1 1 d . . .
H00O H 0.782913 0.603787 0.222645 0.070 Uiso 1 1 calc R . .
C00P C 0.6240(3) 0.5756(3) 0.18503(18) 0.0620(12) Uani 1 1 d . . .
H00P H 0.593652 0.584806 0.156345 0.074 Uiso 1 1 calc R . .
C00Q C 1.1064(3) 0.3153(3) 0.36460(19) 0.0714(13) Uani 1 1 d . . .
H00Q H 1.141774 0.347915 0.379319 0.086 Uiso 1 1 calc R . .
C00S C 1.1355(4) 0.2880(3) 0.3106(2) 0.0920(18) Uani 1 1 d . . .
H00C H 1.106424 0.249921 0.297920 0.138 Uiso 1 1 calc GR . .
H00D H 1.182983 0.271370 0.315663 0.138 Uiso 1 1 calc GR . .
H00E H 1.135317 0.325569 0.284618 0.138 Uiso 1 1 calc GR . .
C00U C 1.0974(4) 0.2575(4) 0.4049(2) 0.110(2) Uani 1 1 d . . .
H00G H 1.077050 0.276330 0.437301 0.165 Uiso 1 1 calc GR . .
H00H H 1.142606 0.237038 0.412911 0.165 Uiso 1 1 calc GR . .
H00J H 1.066762 0.221874 0.390269 0.165 Uiso 1 1 calc GR . .

loop_
_atom_site_aniso_label
_atom_site_aniso_U_11
_atom_site_aniso_U_22
_atom_site_aniso_U_33
_atom_site_aniso_U_23
_atom_site_aniso_U_13
_atom_site_aniso_U_12
Pd00 0.0597(3) 0.0597(3) 0.0394(3) 0.000 0.000 0.000
O002 0.0643(19) 0.074(2) 0.0345(13) -0.0032(13) 0.0014(12) 0.0126(15)
O005 0.071(2) 0.116(3) 0.0356(16) 0.0056(16) 0.0018(14) 0.007(2)
F006 0.106(4) 0.160(4) 0.0393(19) 0.000 0.000 0.057(3)
N008 0.061(2) 0.081(3) 0.0315(16) 0.0026(16) -0.0019(15) 0.0050(19)
N009 0.067(3) 0.092(3) 0.0346(17) 0.0048(18) -0.0017(16) 0.002(2)
N00A 0.057(2) 0.064(2) 0.0438(17) 0.0074(17) -0.0053(16) -0.0019(17)
C00B 0.061(3) 0.062(3) 0.0375(19) -0.0033(18) 0.0017(18) 0.001(2)
C00C 0.062(3) 0.084(3) 0.0290(19) 0.0020(19) 0.0009(17) 0.006(2)
C00D 0.060(3) 0.070(3) 0.0331(19) 0.0014(18) 0.0011(17) -0.002(2)
C00F 0.062(3) 0.078(3) 0.0280(17) -0.0034(18) -0.0017(17) -0.003(2)
C00G 0.067(4) 0.101(5) 0.030(3) 0.000 0.000 0.024(4)
C00H 0.066(3) 0.074(3) 0.0292(18) -0.0025(18) 0.0023(18) -0.002(2)
C00I 0.072(3) 0.066(3) 0.0383(19) 0.0049(19) 0.000(2) 0.001(2)
C00J 0.060(3) 0.074(3) 0.0315(18) -0.0007(18) -0.0044(18) -0.005(2)
C00K 0.058(4) 0.085(5) 0.033(3) 0.000 0.000 0.004(3)
C00L 0.082(3) 0.073(3) 0.0344(19) -0.0115(19) 0.006(2) -0.003(3)
C00M 0.067(3) 0.082(3) 0.053(2) 0.018(2) 0.001(2) 0.006(3)
C00N 0.063(3) 0.066(3) 0.0397(19) 0.0020(19) -0.0054(19) 0.004(2)
C00O 0.058(3) 0.073(3) 0.043(2) 0.005(2) 0.0008(19) 0.000(2)
C00P 0.069(3) 0.068(3) 0.049(2) 0.013(2) -0.004(2) -0.002(2)
C00Q 0.082(4) 0.071(3) 0.061(3) -0.002(2) 0.007(2) 0.012(3)
C00S 0.110(5) 0.090(4) 0.076(3) -0.008(3) 0.021(3) 0.019(4)
C00U 0.143(6) 0.111(5) 0.075(4) 0.007(3) 0.015(4) 0.048(5)

loop_
_atom_type_symbol
_atom_type_description
_atom_type_scat_dispersion_real
_atom_type_scat_dispersion_imag
_atom_type_scat_source
C C 0.0181 0.0091 'International Tables Vol C Tables 4.2.6.8 and 6.1.1.4'
H H 0.0000 0.0000 'International Tables Vol C Tables 4.2.6.8 and 6.1.1.4'
F F 0.0727 0.0534 'International Tables Vol C Tables 4.2.6.8 and 6.1.1.4'
N N 0.0311 0.0180 'International Tables Vol C Tables 4.2.6.8 and 6.1.1.4'
O O 0.0492 0.0322 'International Tables Vol C Tables 4.2.6.8 and 6.1.1.4'
Pd Pd 0.1215 3.9337 'International Tables Vol C Tables 4.2.6.8 and 6.1.1.4'

loop_
_geom_angle_atom_site_label_1
_geom_angle_atom_site_label_2
_geom_angle_atom_site_label_3
_geom_angle
_geom_angle_site_symmetry_1
_geom_angle_site_symmetry_3
N00A Pd00 N00A 89.990(3) 2_665 3_655
N00A Pd00 N00A 89.990(3) 4_565 .
N00A Pd00 N00A 178.45(18) 2_665 .
N00A Pd00 N00A 89.990(3) 2_665 4_565
N00A Pd00 N00A 178.45(18) 3_655 4_565
N00A Pd00 N00A 89.989(3) 3_655 .
C00B O002 C00L 117.8(3) . .
C00H N008 C00C 115.5(4) . .
C00J N009 H009 118.2 . .
C00J N009 C00N 123.6(3) . .
C00N N009 H009 118.2 . .
C00I N00A Pd00 120.3(3) . .
C00I N00A C00P 118.8(4) . .
C00P N00A Pd00 120.9(3) . .
O002 C00B C00D 116.0(4) . .
O002 C00B C00F 125.8(4) . .
C00F C00B C00D 118.3(4) . .
N008 C00C C00D 123.6(4) . .
N008 C00C C00G 117.7(4) . .
C00G C00C C00D 118.7(4) . .
C00C C00D C00B 118.0(4) . .
C00K C00D C00B 121.7(4) . .
C00K C00D C00C 120.3(4) . .
C00B C00F H00F 120.8 . .
C00B C00F C00H 118.4(4) . .
C00H C00F H00F 120.8 . .
F006 C00G C00C 119.2(3) . 10_556
F006 C00G C00C 119.2(3) . .
C00C C00G C00C 121.6(6) 10_556 .
N008 C00H C00F 126.2(4) . .
N008 C00H C00J 116.4(4) . .
C00F C00H C00J 117.4(3) . .
N00A C00I H00I 118.8 . .
N00A C00I C00N 122.3(4) . .
C00N C00I H00I 118.8 . .
O005 C00J N009 123.5(4) . .
O005 C00J C00H 121.2(4) . .
N009 C00J C00H 115.2(4) . .
C00D C00K C00D 120.4(6) . 10_556
C00D C00K H00K 119.8 . .
C00D C00K H00K 119.8 10_556 .
O002 C00L H00A 109.7 . .
O002 C00L H00B 109.7 . .
O002 C00L C00Q 109.6(4) . .
H00A C00L H00B 108.2 . .
C00Q C00L H00A 109.7 . .
C00Q C00L H00B 109.7 . .
C00O C00M H00M 119.8 . .
C00P C00M H00M 119.8 . .
C00P C00M C00O 120.4(4) . .
N009 C00N C00I 118.3(4) . .
C00O C00N N009 124.5(4) . .
C00O C00N C00I 117.2(4) . .
C00M C00O C00N 119.6(4) . .
C00M C00O H00O 120.2 . .
C00N C00O H00O 120.2 . .
N00A C00P C00M 121.6(4) . .
N00A C00P H00P 119.2 . .
C00M C00P H00P 119.2 . .
C00L C00Q H00Q 106.9 . .
C00L C00Q C00S 108.1(4) . .
C00L C00Q C00U 115.4(5) . .
C00S C00Q H00Q 106.9 . .
C00U C00Q H00Q 106.9 . .
C00U C00Q C00S 112.1(5) . .
C00Q C00S H00C 109.5 . .
C00Q C00S H00D 109.5 . .
C00Q C00S H00E 109.5 . .
H00C C00S H00D 109.5 . .
H00C C00S H00E 109.5 . .
H00D C00S H00E 109.5 . .
C00Q C00U H00G 109.5 . .
C00Q C00U H00H 109.5 . .
C00Q C00U H00J 109.5 . .
H00G C00U H00H 109.5 . .
H00G C00U H00J 109.5 . .
H00H C00U H00J 109.5 . .

loop_
_geom_bond_atom_site_label_1
_geom_bond_atom_site_label_2
_geom_bond_distance
_geom_bond_site_symmetry_2
Pd00 N00A 2.028(4) 2_665
Pd00 N00A 2.028(4) 4_565
Pd00 N00A 2.028(4) 3_655
Pd00 N00A 2.028(4) .
O002 C00B 1.333(5) .
O002 C00L 1.436(5) .
O005 C00J 1.212(5) .
F006 C00G 1.323(7) .
N008 C00C 1.368(5) .
N008 C00H 1.327(5) .
N009 H009 0.8600 .
N009 C00J 1.353(6) .
N009 C00N 1.393(5) .
N00A C00I 1.333(5) .
N00A C00P 1.343(5) .
C00B C00D 1.422(5) .
C00B C00F 1.386(5) .
C00C C00D 1.416(6) .
C00C C00G 1.409(5) .
C00D C00K 1.403(5) .
C00F H00F 0.9300 .
C00F C00H 1.396(6) .
C00H C00J 1.507(5) .
C00I H00I 0.9300 .
C00I C00N 1.400(7) .
C00K H00K 0.9300 .
C00L H00A 0.9700 .
C00L H00B 0.9700 .
C00L C00Q 1.476(7) .
C00M H00M 0.9300 .
C00M C00O 1.357(6) .
C00M C00P 1.356(7) .
C00N C00O 1.385(6) .
C00O H00O 0.9300 .
C00P H00P 0.9300 .
C00Q H00Q 0.9800 .
C00Q C00S 1.535(7) .
C00Q C00U 1.491(8) .
C00S H00C 0.9600 .
C00S H00D 0.9600 .
C00S H00E 0.9600 .
C00U H00G 0.9600 .
C00U H00H 0.9600 .
C00U H00J 0.9600 .
